data_2006515
loop_
_publ_author_name
'Eric S. Raper'
'Maria Kubiak'
'Tadeusz G\/lowiak'

_publ_section_title
;
 Dimethylammonium Trichloropalladate
;
_journal_issue 9
_journal_name_full 'Acta Crystallographica Section C'
_journal_page_first 1201
_journal_page_last 1204
_journal_paper_doi 10.1107/S010827019700379X
_journal_volume 53
_journal_year 1997
_chemical_formula_moiety '[NH2 (CH3)2] [PdCl3]'
_chemical_formula_sum 'C2 H8 Cl3 N Pd'
_chemical_formula_weight 258.84
_chemical_name_systematic
;
 dimethylammonium trichloropalladate
;
_space_group_IT_number 15
_symmetry_cell_setting monoclinic
_symmetry_space_group_name_Hall '-C 2yc'
_symmetry_space_group_name_H-M 'C 1 2/c 1'
_audit_creation_method SHELXL
_cell_angle_alpha 90.00
_cell_angle_beta 91.24(3)
_cell_angle_gamma 90.00
_cell_formula_units_Z 4
_cell_length_a 7.802(2)
_cell_length_b 13.221(3)
_cell_length_c 7.1420(10)
_cell_measurement_reflns_used 25
_cell_measurement_temperature 293(2)
_cell_measurement_theta_max 30
_cell_measurement_theta_min 3
_cell_volume 736.5(3)
_computing_cell_refinement XTL/XTLE
_computing_data_collection 'XTL/XTLE (Syntex, 1976)'
_computing_data_reduction XTL/XTLE
_computing_molecular_graphics 'ORTEPII (Johnson, 1976)'
_computing_structure_refinement 'SHELXL-93 (Sheldrick, 1993)'
_computing_structure_solution 'SHELXS-86 (Sheldrick, 1990)'
_diffrn_ambient_temperature 293(2)
_diffrn_measurement_device 'Syntex P2~1~ diffractometer'
_diffrn_measurement_method \q/2\q
_diffrn_radiation_monochromator graphite
_diffrn_radiation_source 'fine-focus sealed tube'
_diffrn_radiation_type MoK\a
_diffrn_radiation_wavelength 0.71069
_diffrn_reflns_av_R_equivalents 0.0274
_diffrn_reflns_av_sigmaI/netI 0.0223
_diffrn_reflns_limit_h_max 10
_diffrn_reflns_limit_h_min 0
_diffrn_reflns_limit_k_max 17
_diffrn_reflns_limit_k_min 0
_diffrn_reflns_limit_l_max 10
_diffrn_reflns_limit_l_min -10
_diffrn_reflns_number 1119
_diffrn_reflns_theta_max 30.06
_diffrn_reflns_theta_min 3.03
_diffrn_standards_decay_% 2
_diffrn_standards_interval_count 100
_diffrn_standards_number 2
_exptl_absorpt_coefficient_mu 3.498
_exptl_absorpt_correction_type none
_exptl_crystal_colour red-brown
_exptl_crystal_density_diffrn 2.334
_exptl_crystal_density_meas 2.30
_exptl_crystal_density_method 'flotation in C~2~H~4~Br~2~/CHBr~3~'
_exptl_crystal_description prism
_exptl_crystal_F_000 496
_exptl_crystal_size_max 0.12
_exptl_crystal_size_mid 0.10
_exptl_crystal_size_min 0.08
_refine_diff_density_max 1.18
_refine_diff_density_min -1.36
_refine_ls_extinction_coef 0.0046(6)
_refine_ls_extinction_method 'SHELXL93 (Sheldrick, 1993)'
_refine_ls_goodness_of_fit_all 1.192
_refine_ls_goodness_of_fit_obs 1.257
_refine_ls_hydrogen_treatment refall
_refine_ls_matrix_type full
_refine_ls_number_parameters 52
_refine_ls_number_reflns 1066
_refine_ls_number_restraints 0
_refine_ls_restrained_S_all 1.192
_refine_ls_restrained_S_obs 1.257
_refine_ls_R_factor_all 0.0336
_refine_ls_R_factor_obs .0267
_refine_ls_shift/esd_max 0.202
_refine_ls_shift/esd_mean 0.020
_refine_ls_structure_factor_coef Fsqd
_refine_ls_weighting_details 'w = 1/[\s^2^(Fo^2^)+(0.0348P)^2^+0.4125P] where P=(Fo^2^+2Fc^2^)/3'
_refine_ls_weighting_scheme calc
_refine_ls_wR_factor_all 0.0673
_refine_ls_wR_factor_obs .0652
_reflns_number_observed 908
_reflns_number_total 1066
_reflns_observed_criterion >2sigma(I)
_cod_data_source_file mu1264.cif
_cod_data_source_block PdCl3
_cod_original_sg_symbol_H-M 'C 2/c'
_cod_database_code 2006515

loop_
_symmetry_equiv_pos_as_xyz
'x, y, z'
'-x, y, -z+1/2'
'x+1/2, y+1/2, z'
'-x+1/2, y+1/2, -z+1/2'
'-x, -y, -z'
'x, -y, z-1/2'
'-x+1/2, -y+1/2, -z'
'x+1/2, -y+1/2, z-1/2'

loop_
_atom_site_aniso_label
_atom_site_aniso_U_11
_atom_site_aniso_U_22
_atom_site_aniso_U_33
_atom_site_aniso_U_12
_atom_site_aniso_U_13
_atom_site_aniso_U_23
Pd .0273(2) .0289(2) .0209(2) .00035(11) .00196(10) .00136(10)
Cl1 .0491(6) .0324(5) .0244(4) .000 .0025(4) .000
Cl2 .0351(4) .0464(4) .0381(4) .0089(3) -.0041(3) -.0002(3)
C1 .046(2) .048(2) .044(2) -.003(2) -.007(2) -.006(2)
N .039(2) .034(2) .040(2) .000 -.003(2) .000

loop_
_atom_site_label
_atom_site_fract_x
_atom_site_fract_y
_atom_site_fract_z
_atom_site_U_iso_or_equiv
_atom_site_thermal_displace_type
_atom_site_calc_flag
_atom_site_refinement_flags
_atom_site_occupancy
_atom_site_disorder_group
_atom_site_type_symbol
Pd 0 0 0 .02568(12) Uani d S 1 . Pd
Cl1 0 .11093(8) .25 .0353(2) Uani d S 1 . Cl
Cl2 .24957(10) -.07267(6) .11471(11) .0399(2) Uani d . 1 . Cl
C1 .5803(5) .1884(3) .4001(6) .0463(8) Uani d . 1 . C
N .5 .1264(3) .25 .0376(8) Uani d S 1 . N
H1 .497(5) .229(3) .460(6) .039(11) Uiso d . 1 . H
H2 .616(5) .144(3) .481(5) .034(9) Uiso d . 1 . H
H3 .658(7) .231(4) .332(8) .081(17) Uiso d . 1 . H
H4 .583(5) .085(3) .187(6) .049(11) Uiso d . 1 . H

loop_
_atom_type_symbol
_atom_type_description
_atom_type_scat_dispersion_real
_atom_type_scat_dispersion_imag
_atom_type_scat_source
C C 0.0033 0.0016 'International Tables Vol C Tables 4.2.6.8 and 6.1.1.4'
H H 0.0000 0.0000 'International Tables Vol C Tables 4.2.6.8 and 6.1.1.4'
N N 0.0061 0.0033 'International Tables Vol C Tables 4.2.6.8 and 6.1.1.4'
Cl Cl 0.1484 0.1585 'International Tables Vol C Tables 4.2.6.8 and 6.1.1.4'
Pd Pd -0.9988 1.0072 'International Tables Vol C Tables 4.2.6.8 and 6.1.1.4'

loop_
_geom_angle_atom_site_label_1
_geom_angle_atom_site_label_2
_geom_angle_atom_site_label_3
_geom_angle_site_symmetry_1
_geom_angle_site_symmetry_3
_geom_angle
_geom_angle_publ_flag
Cl2 Pd Cl1 . . 90.23(3) y
Pd Cl1 Pd . 2 101.20(4) y
N C1 H1 . . 111.(2) no
N C1 H2 . . 103.(3) no
H1 C1 H2 . . 107.(3) no
N C1 H3 . . 103.(3) no
H1 C1 H3 . . 110.(4) no
H2 C1 H3 . . 123.(4) no
C1 N C1 . 2_655 112.6(4) y
C1 N H4 . . 112.(3) no
C1 N H4 2_655 . 105.(3) no

loop_
_geom_bond_atom_site_label_1
_geom_bond_atom_site_label_2
_geom_bond_site_symmetry_2
_geom_bond_distance
_geom_bond_publ_flag
Pd Cl2 . 2.3060(10) y
Pd Cl1 . 2.3110(10) y
C1 N . 1.478(4) y
C1 H1 . .95(4) no
C1 H2 . .87(4) no
C1 H3 . .97(6) no
N C1 2_655 1.478(4) no
N H4 . .96(4) no

loop_
_geom_torsion_atom_site_label_1
_geom_torsion_atom_site_label_2
_geom_torsion_atom_site_label_3
_geom_torsion_atom_site_label_4
_geom_torsion_site_symmetry_1
_geom_torsion_site_symmetry_4
_geom_torsion
_geom_torsion_publ_flag
Cl2 Pd Cl1 Pd 5 2 122.41(3) y
